data_7130179
loop_
_publ_author_name
'Batabyal, Monojit'
'Jain, Saket'
'Upadhyay, Aditya'
'Raju, Saravanan'
'Kumar, Sangit'

_publ_section_title
;
 A base-free copper-assisted synthesis of C2-symmetric spirotelluranes and
 biaryls based on divergent stoichiometry of Na2Te
;
_journal_name_full 'Chemical Communications'
_journal_paper_doi 10.1039/D2CC02181A
_journal_year 2022
_chemical_formula_moiety 'C32 H20 N4 O2 Te, C H2 Cl2, H2 O'
_chemical_formula_sum 'C33 H24 Cl2 N4 O3 Te'
_chemical_formula_weight 723.06
_space_group_crystal_system triclinic
_space_group_IT_number 2
_space_group_name_Hall '-P 1'
_space_group_name_H-M_alt 'P -1'
_atom_sites_solution_hydrogens mixed
_audit_creation_method SHELXL-2018/3
_audit_update_record
;
2022-05-16 deposited with the CCDC.	2022-05-23 downloaded from the CCDC.
;
_cell_angle_alpha 81.846(3)
_cell_angle_beta 70.846(2)
_cell_angle_gamma 81.139(2)
_cell_formula_units_Z 2
_cell_length_a 11.0974(8)
_cell_length_b 11.6191(7)
_cell_length_c 11.6886(6)
_cell_measurement_reflns_used 9922
_cell_measurement_temperature 140(2)
_cell_measurement_theta_max 29.99
_cell_measurement_theta_min 2.49
_cell_volume 1399.98(15)
_computing_cell_refinement 'Bruker SAINT'
_computing_data_collection 'Bruker APEX2'
_computing_data_reduction 'Bruker SAINT'
_computing_structure_refinement 'SHELXL-2018/3 (Sheldrick, 2018)'
_computing_structure_solution 'SHELXT 2014/5 (Sheldrick, 2014)'
_diffrn_ambient_temperature 140(2)
_diffrn_measured_fraction_theta_full 0.990
_diffrn_measured_fraction_theta_max 0.993
_diffrn_measurement_device_type 'Bruker APEX-II CCD'
_diffrn_measurement_method '\f and \w scans'
_diffrn_radiation_type MoK\a
_diffrn_radiation_wavelength 0.71073
_diffrn_reflns_av_R_equivalents 0.0573
_diffrn_reflns_av_unetI/netI 0.0418
_diffrn_reflns_Laue_measured_fraction_full 0.990
_diffrn_reflns_Laue_measured_fraction_max 0.993
_diffrn_reflns_limit_h_max 14
_diffrn_reflns_limit_h_min -14
_diffrn_reflns_limit_k_max 15
_diffrn_reflns_limit_k_min -15
_diffrn_reflns_limit_l_max 15
_diffrn_reflns_limit_l_min -15
_diffrn_reflns_number 37477
_diffrn_reflns_point_group_measured_fraction_full 0.990
_diffrn_reflns_point_group_measured_fraction_max 0.993
_diffrn_reflns_theta_full 25.242
_diffrn_reflns_theta_max 28.708
_diffrn_reflns_theta_min 2.443
_exptl_absorpt_coefficient_mu 1.298
_exptl_crystal_colour yellow
_exptl_crystal_density_diffrn 1.715
_exptl_crystal_description rectangle
_exptl_crystal_F_000 720
_exptl_crystal_size_max 0.124
_exptl_crystal_size_mid 0.072
_exptl_crystal_size_min 0.065
_refine_diff_density_max 0.629
_refine_diff_density_min -0.839
_refine_diff_density_rms 0.087
_refine_ls_extinction_method none
_refine_ls_goodness_of_fit_ref 1.035
_refine_ls_hydrogen_treatment constr
_refine_ls_matrix_type full
_refine_ls_number_parameters 391
_refine_ls_number_reflns 7163
_refine_ls_number_restraints 0
_refine_ls_restrained_S_all 1.035
_refine_ls_R_factor_all 0.0340
_refine_ls_R_factor_gt 0.0283
_refine_ls_shift/su_max 0.001
_refine_ls_shift/su_mean 0.000
_refine_ls_structure_factor_coef Fsqd
_refine_ls_weighting_details 'w=1/[\s^2^(Fo^2^)+(0.0220P)^2^+1.3560P] where P=(Fo^2^+2Fc^2^)/3'
_refine_ls_weighting_scheme calc
_refine_ls_wR_factor_gt 0.0640
_refine_ls_wR_factor_ref 0.0676
_reflns_Friedel_coverage 0.000
_reflns_number_gt 6440
_reflns_number_total 7163
_reflns_threshold_expression 'I > 2\s(I)'
_cod_data_source_file d2cc02181a2.cif
_cod_data_source_block 1n
_cod_database_code 7130179
_shelx_shelxl_version_number 2018/3
_shelx_space_group_comment
;
The symmetry employed for this shelxl refinement is uniquely defined
by the following loop, which should always be used as a source of
symmetry information in preference to the above space-group names.
They are only intended as comments.
;

loop_
_space_group_symop_operation_xyz
'x, y, z'
'-x, -y, -z'

loop_
_atom_site_label
_atom_site_type_symbol
_atom_site_fract_x
_atom_site_fract_y
_atom_site_fract_z
_atom_site_U_iso_or_equiv
_atom_site_adp_type
_atom_site_occupancy
_atom_site_site_symmetry_order
_atom_site_calc_flag
_atom_site_refinement_flags_posn
_atom_site_refinement_flags_adp
_atom_site_refinement_flags_occupancy
_atom_site_disorder_assembly
_atom_site_disorder_group
Te1 Te 0.45987(2) 0.35323(2) 0.40137(2) 0.01504(5) Uani 1 1 d . . . . .
O1 O 0.24045(17) 0.68386(14) 0.48039(15) 0.0259(4) Uani 1 1 d . . . . .
O1S O 0.3216(2) -0.0104(2) 0.0695(2) 0.0482(5) Uani 1 1 d G . . . .
H1SC H 0.376882 0.017912 0.092790 0.072 Uiso 1 1 d G U . . .
H1SD H 0.367155 -0.041057 0.002659 0.072 Uiso 1 1 d G U . . .
O2 O 0.48871(17) 0.11257(14) 0.14600(15) 0.0254(4) Uani 1 1 d . . . . .
N1 N 0.33442(18) 0.49436(15) 0.51011(16) 0.0171(4) Uani 1 1 d . . . . .
N2 N 0.33378(18) 0.27271(16) 0.62232(17) 0.0186(4) Uani 1 1 d . . . . .
N3 N 0.54439(18) 0.23557(16) 0.25386(16) 0.0170(4) Uani 1 1 d . . . . .
N4 N 0.62845(19) 0.11615(16) 0.43943(17) 0.0215(4) Uani 1 1 d . . . . .
C1 C 0.4729(2) 0.49996(18) 0.26812(19) 0.0169(4) Uani 1 1 d . . . . .
C2 C 0.5475(2) 0.5004(2) 0.1469(2) 0.0205(4) Uani 1 1 d . . . . .
H2 H 0.596654 0.430783 0.115681 0.025 Uiso 1 1 calc R U . . .
C3 C 0.5490(2) 0.6047(2) 0.0718(2) 0.0246(5) Uani 1 1 d . . . . .
H3 H 0.599820 0.606213 -0.011417 0.030 Uiso 1 1 calc R U . . .
C4 C 0.4776(2) 0.7061(2) 0.1167(2) 0.0260(5) Uani 1 1 d . . . . .
H4 H 0.480451 0.776948 0.064582 0.031 Uiso 1 1 calc R U . . .
C5 C 0.4017(2) 0.7051(2) 0.2374(2) 0.0227(5) Uani 1 1 d . . . . .
H5 H 0.351370 0.774515 0.267868 0.027 Uiso 1 1 calc R U . . .
C6 C 0.3999(2) 0.60125(19) 0.3138(2) 0.0178(4) Uani 1 1 d . . . . .
C7 C 0.3168(2) 0.59846(19) 0.4435(2) 0.0184(4) Uani 1 1 d . . . . .
C8 C 0.2701(2) 0.47775(19) 0.63665(19) 0.0167(4) Uani 1 1 d . . . . .
C9 C 0.2075(2) 0.56657(19) 0.7097(2) 0.0193(4) Uani 1 1 d . . . . .
H9 H 0.204004 0.645298 0.674215 0.023 Uiso 1 1 calc R U . . .
C10 C 0.1488(2) 0.5421(2) 0.8361(2) 0.0235(5) Uani 1 1 d . . . . .
H10 H 0.105837 0.604864 0.883684 0.028 Uiso 1 1 calc R U . . .
C11 C 0.1523(2) 0.4305(2) 0.8916(2) 0.0242(5) Uani 1 1 d . . . . .
H11 H 0.112134 0.415946 0.976809 0.029 Uiso 1 1 calc R U . . .
C12 C 0.2160(2) 0.3372(2) 0.8215(2) 0.0198(4) Uani 1 1 d . . . . .
C13 C 0.2738(2) 0.36051(19) 0.6937(2) 0.0172(4) Uani 1 1 d . . . . .
C14 C 0.3410(2) 0.1640(2) 0.6725(2) 0.0218(5) Uani 1 1 d . . . . .
H14 H 0.382804 0.103532 0.621352 0.026 Uiso 1 1 calc R U . . .
C15 C 0.2897(2) 0.1333(2) 0.7983(2) 0.0254(5) Uani 1 1 d . . . . .
H15 H 0.298123 0.054124 0.831450 0.030 Uiso 1 1 calc R U . . .
C16 C 0.2278(2) 0.2194(2) 0.8714(2) 0.0238(5) Uani 1 1 d . . . . .
H16 H 0.192328 0.200262 0.956611 0.029 Uiso 1 1 calc R U . . .
C17 C 0.2975(2) 0.30908(18) 0.36808(19) 0.0166(4) Uani 1 1 d . . . . .
C18 C 0.1718(2) 0.3480(2) 0.4305(2) 0.0213(4) Uani 1 1 d . . . . .
H18 H 0.153191 0.392419 0.497803 0.026 Uiso 1 1 calc R U . . .
C19 C 0.0732(2) 0.3215(2) 0.3937(2) 0.0259(5) Uani 1 1 d . . . . .
H19 H -0.013461 0.346613 0.436897 0.031 Uiso 1 1 calc R U . . .
C20 C 0.1007(2) 0.2586(2) 0.2943(2) 0.0248(5) Uani 1 1 d . . . . .
H20 H 0.032988 0.243252 0.267738 0.030 Uiso 1 1 calc R U . . .
C21 C 0.2266(2) 0.2179(2) 0.2333(2) 0.0223(5) Uani 1 1 d . . . . .
H21 H 0.245017 0.173886 0.165800 0.027 Uiso 1 1 calc R U . . .
C22 C 0.3260(2) 0.24182(18) 0.27121(19) 0.0174(4) Uani 1 1 d . . . . .
C23 C 0.4619(2) 0.19084(18) 0.21547(19) 0.0177(4) Uani 1 1 d . . . . .
C24 C 0.6737(2) 0.18310(18) 0.2269(2) 0.0187(4) Uani 1 1 d . . . . .
C25 C 0.7576(2) 0.1882(2) 0.1106(2) 0.0231(5) Uani 1 1 d . . . . .
H25 H 0.729138 0.227382 0.045480 0.028 Uiso 1 1 calc R U . . .
C26 C 0.8863(2) 0.1357(2) 0.0865(2) 0.0266(5) Uani 1 1 d . . . . .
H26 H 0.942834 0.139114 0.005311 0.032 Uiso 1 1 calc R U . . .
C27 C 0.9296(2) 0.0803(2) 0.1788(2) 0.0269(5) Uani 1 1 d . . . . .
H27 H 1.016369 0.046175 0.161817 0.032 Uiso 1 1 calc R U . . .
C28 C 0.8458(2) 0.07347(19) 0.3000(2) 0.0237(5) Uani 1 1 d . . . . .
C29 C 0.7157(2) 0.12385(18) 0.3252(2) 0.0188(4) Uani 1 1 d . . . . .
C30 C 0.6695(3) 0.0612(2) 0.5286(2) 0.0272(5) Uani 1 1 d . . . . .
H30 H 0.609699 0.055705 0.608306 0.033 Uiso 1 1 calc R U . . .
C31 C 0.7966(3) 0.0100(2) 0.5129(3) 0.0323(6) Uani 1 1 d . . . . .
H31 H 0.821002 -0.028236 0.580731 0.039 Uiso 1 1 calc R U . . .
C32 C 0.8840(3) 0.0158(2) 0.4000(3) 0.0297(5) Uani 1 1 d . . . . .
H32 H 0.970164 -0.018426 0.388037 0.036 Uiso 1 1 calc R U . . .
Cl1S Cl 0.04377(9) 0.76616(7) 0.24990(8) 0.0523(2) Uani 1 1 d . . . . .
Cl2S Cl 0.18796(7) 0.55811(6) 0.13682(6) 0.03887(16) Uani 1 1 d . . . . .
C1S C 0.0825(3) 0.6147(2) 0.2689(2) 0.0329(6) Uani 1 1 d . . . . .
H1SA H 0.002618 0.576675 0.294371 0.039 Uiso 1 1 calc R U . . .
H1SB H 0.122070 0.595390 0.334898 0.039 Uiso 1 1 calc R U . . .

loop_
_atom_site_aniso_label
_atom_site_aniso_U_11
_atom_site_aniso_U_22
_atom_site_aniso_U_33
_atom_site_aniso_U_23
_atom_site_aniso_U_13
_atom_site_aniso_U_12
Te1 0.01589(8) 0.01337(7) 0.01683(7) -0.00363(5) -0.00569(5) -0.00135(5)
O1 0.0265(9) 0.0192(8) 0.0283(9) -0.0035(7) -0.0062(7) 0.0046(7)
O1S 0.0526(14) 0.0431(13) 0.0549(14) -0.0186(11) -0.0212(11) -0.0010(11)
O2 0.0287(9) 0.0230(8) 0.0272(9) -0.0120(7) -0.0103(7) 0.0011(7)
N1 0.0179(9) 0.0149(8) 0.0183(9) -0.0038(7) -0.0045(7) -0.0013(7)
N2 0.0205(9) 0.0158(8) 0.0210(9) -0.0050(7) -0.0069(7) -0.0025(7)
N3 0.0172(9) 0.0164(8) 0.0169(8) -0.0050(7) -0.0041(7) -0.0006(7)
N4 0.0252(10) 0.0177(9) 0.0229(9) -0.0017(7) -0.0087(8) -0.0035(8)
C1 0.0170(10) 0.0159(10) 0.0194(10) -0.0014(8) -0.0072(8) -0.0034(8)
C2 0.0188(11) 0.0209(11) 0.0222(11) -0.0040(9) -0.0067(9) -0.0014(8)
C3 0.0265(12) 0.0266(12) 0.0199(11) -0.0004(9) -0.0052(9) -0.0067(10)
C4 0.0304(13) 0.0221(11) 0.0253(12) 0.0045(9) -0.0096(10) -0.0066(10)
C5 0.0271(12) 0.0153(10) 0.0246(11) -0.0013(9) -0.0078(9) -0.0006(9)
C6 0.0194(11) 0.0169(10) 0.0199(10) -0.0022(8) -0.0091(8) -0.0035(8)
C7 0.0163(10) 0.0169(10) 0.0238(11) -0.0038(8) -0.0081(8) -0.0012(8)
C8 0.0136(10) 0.0192(10) 0.0186(10) -0.0043(8) -0.0052(8) -0.0030(8)
C9 0.0189(11) 0.0180(10) 0.0234(11) -0.0064(8) -0.0080(9) -0.0020(8)
C10 0.0205(11) 0.0252(11) 0.0253(11) -0.0118(9) -0.0051(9) 0.0000(9)
C11 0.0229(12) 0.0303(12) 0.0193(11) -0.0069(9) -0.0039(9) -0.0046(10)
C12 0.0190(11) 0.0225(11) 0.0190(10) -0.0042(9) -0.0051(8) -0.0056(9)
C13 0.0156(10) 0.0170(10) 0.0208(10) -0.0032(8) -0.0068(8) -0.0033(8)
C14 0.0264(12) 0.0168(10) 0.0232(11) -0.0031(9) -0.0086(9) -0.0031(9)
C15 0.0325(13) 0.0188(11) 0.0270(12) 0.0015(9) -0.0115(10) -0.0085(10)
C16 0.0270(12) 0.0265(12) 0.0195(11) 0.0002(9) -0.0081(9) -0.0087(10)
C17 0.0187(10) 0.0141(9) 0.0191(10) -0.0007(8) -0.0080(8) -0.0044(8)
C18 0.0190(11) 0.0230(11) 0.0227(11) -0.0051(9) -0.0063(9) -0.0029(9)
C19 0.0189(11) 0.0284(12) 0.0309(12) -0.0029(10) -0.0084(10) -0.0027(9)
C20 0.0247(12) 0.0232(11) 0.0326(13) -0.0024(10) -0.0160(10) -0.0063(9)
C21 0.0283(12) 0.0213(11) 0.0215(11) -0.0034(9) -0.0124(9) -0.0041(9)
C22 0.0218(11) 0.0141(9) 0.0173(10) -0.0002(8) -0.0075(8) -0.0038(8)
C23 0.0228(11) 0.0148(9) 0.0160(10) -0.0005(8) -0.0071(8) -0.0022(8)
C24 0.0196(11) 0.0139(9) 0.0227(11) -0.0053(8) -0.0052(9) -0.0024(8)
C25 0.0253(12) 0.0187(10) 0.0239(11) -0.0051(9) -0.0044(9) -0.0024(9)
C26 0.0216(12) 0.0235(11) 0.0305(12) -0.0084(10) 0.0010(10) -0.0056(9)
C27 0.0187(11) 0.0218(11) 0.0402(14) -0.0094(10) -0.0070(10) -0.0010(9)
C28 0.0236(12) 0.0155(10) 0.0349(13) -0.0061(9) -0.0121(10) -0.0013(9)
C29 0.0211(11) 0.0116(9) 0.0256(11) -0.0049(8) -0.0080(9) -0.0028(8)
C30 0.0336(14) 0.0236(12) 0.0260(12) 0.0005(10) -0.0123(10) -0.0037(10)
C31 0.0403(16) 0.0260(12) 0.0365(14) 0.0021(11) -0.0228(12) -0.0024(11)
C32 0.0263(13) 0.0226(12) 0.0459(15) -0.0053(11) -0.0197(12) 0.0011(10)
Cl1S 0.0716(6) 0.0342(4) 0.0546(5) -0.0124(3) -0.0268(4) 0.0066(4)
Cl2S 0.0379(4) 0.0423(4) 0.0321(3) -0.0111(3) -0.0012(3) -0.0062(3)
C1S 0.0323(14) 0.0368(14) 0.0280(13) -0.0056(11) -0.0083(11) 0.0002(11)

loop_
_atom_type_symbol
_atom_type_description
_atom_type_scat_dispersion_real
_atom_type_scat_dispersion_imag
_atom_type_scat_source
C C 0.0033 0.0016 'International Tables Vol C Tables 4.2.6.8 and 6.1.1.4'
H H 0.0000 0.0000 'International Tables Vol C Tables 4.2.6.8 and 6.1.1.4'
Cl Cl 0.1484 0.1585 'International Tables Vol C Tables 4.2.6.8 and 6.1.1.4'
N N 0.0061 0.0033 'International Tables Vol C Tables 4.2.6.8 and 6.1.1.4'
O O 0.0106 0.0060 'International Tables Vol C Tables 4.2.6.8 and 6.1.1.4'
Te Te -0.5308 1.6751 'International Tables Vol C Tables 4.2.6.8 and 6.1.1.4'

loop_
_geom_angle_atom_site_label_1
_geom_angle_atom_site_label_2
_geom_angle_atom_site_label_3
_geom_angle
_geom_angle_site_symmetry_1
_geom_angle_site_symmetry_3
_geom_angle_publ_flag
C17 Te1 C1 91.18(8) . . ?
C17 Te1 N3 76.59(8) . . ?
C1 Te1 N3 89.64(7) . . ?
C17 Te1 N1 89.14(8) . . ?
C1 Te1 N1 77.80(7) . . ?
N3 Te1 N1 160.85(7) . . ?
H1SC O1S H1SD 104.5 . . ?
C7 N1 C8 121.49(18) . . ?
C7 N1 Te1 114.61(14) . . ?
C8 N1 Te1 123.78(13) . . ?
C14 N2 C13 119.48(19) . . ?
C23 N3 C24 119.59(18) . . ?
C23 N3 Te1 116.71(14) . . ?
C24 N3 Te1 121.18(14) . . ?
C30 N4 C29 117.4(2) . . ?
C2 C1 C6 120.8(2) . . ?
C2 C1 Te1 125.64(16) . . ?
C6 C1 Te1 113.54(15) . . ?
C1 C2 C3 118.8(2) . . ?
C1 C2 H2 120.6 . . ?
C3 C2 H2 120.6 . . ?
C4 C3 C2 120.8(2) . . ?
C4 C3 H3 119.6 . . ?
C2 C3 H3 119.6 . . ?
C3 C4 C5 120.3(2) . . ?
C3 C4 H4 119.8 . . ?
C5 C4 H4 119.8 . . ?
C4 C5 C6 119.5(2) . . ?
C4 C5 H5 120.3 . . ?
C6 C5 H5 120.3 . . ?
C1 C6 C5 119.8(2) . . ?
C1 C6 C7 120.17(19) . . ?
C5 C6 C7 120.0(2) . . ?
O1 C7 N1 126.3(2) . . ?
O1 C7 C6 120.3(2) . . ?
N1 C7 C6 113.33(18) . . ?
C9 C8 N1 125.0(2) . . ?
C9 C8 C13 117.7(2) . . ?
N1 C8 C13 117.32(18) . . ?
C8 C9 C10 121.1(2) . . ?
C8 C9 H9 119.4 . . ?
C10 C9 H9 119.4 . . ?
C11 C10 C9 121.7(2) . . ?
C11 C10 H10 119.2 . . ?
C9 C10 H10 119.2 . . ?
C10 C11 C12 119.4(2) . . ?
C10 C11 H11 120.3 . . ?
C12 C11 H11 120.3 . . ?
C11 C12 C16 123.4(2) . . ?
C11 C12 C13 119.4(2) . . ?
C16 C12 C13 117.2(2) . . ?
N2 C13 C12 121.31(19) . . ?
N2 C13 C8 118.01(19) . . ?
C12 C13 C8 120.68(19) . . ?
N2 C14 C15 123.0(2) . . ?
N2 C14 H14 118.5 . . ?
C15 C14 H14 118.5 . . ?
C16 C15 C14 118.7(2) . . ?
C16 C15 H15 120.7 . . ?
C14 C15 H15 120.7 . . ?
C15 C16 C12 120.4(2) . . ?
C15 C16 H16 119.8 . . ?
C12 C16 H16 119.8 . . ?
C18 C17 C22 121.0(2) . . ?
C18 C17 Te1 124.37(16) . . ?
C22 C17 Te1 114.53(16) . . ?
C17 C18 C19 119.2(2) . . ?
C17 C18 H18 120.4 . . ?
C19 C18 H18 120.4 . . ?
C20 C19 C18 120.3(2) . . ?
C20 C19 H19 119.8 . . ?
C18 C19 H19 119.8 . . ?
C19 C20 C21 120.3(2) . . ?
C19 C20 H20 119.9 . . ?
C21 C20 H20 119.9 . . ?
C20 C21 C22 119.8(2) . . ?
C20 C21 H21 120.1 . . ?
C22 C21 H21 120.1 . . ?
C17 C22 C21 119.3(2) . . ?
C17 C22 C23 118.9(2) . . ?
C21 C22 C23 121.7(2) . . ?
O2 C23 N3 126.4(2) . . ?
O2 C23 C22 121.3(2) . . ?
N3 C23 C22 112.25(18) . . ?
C25 C24 N3 122.0(2) . . ?
C25 C24 C29 119.9(2) . . ?
N3 C24 C29 118.10(19) . . ?
C24 C25 C26 120.8(2) . . ?
C24 C25 H25 119.6 . . ?
C26 C25 H25 119.6 . . ?
C27 C26 C25 120.6(2) . . ?
C27 C26 H26 119.7 . . ?
C25 C26 H26 119.7 . . ?
C26 C27 C28 120.2(2) . . ?
C26 C27 H27 119.9 . . ?
C28 C27 H27 119.9 . . ?
C27 C28 C32 123.1(2) . . ?
C27 C28 C29 119.8(2) . . ?
C32 C28 C29 117.0(2) . . ?
N4 C29 C28 122.8(2) . . ?
N4 C29 C24 118.5(2) . . ?
C28 C29 C24 118.7(2) . . ?
N4 C30 C31 123.9(2) . . ?
N4 C30 H30 118.0 . . ?
C31 C30 H30 118.0 . . ?
C32 C31 C30 119.4(2) . . ?
C32 C31 H31 120.3 . . ?
C30 C31 H31 120.3 . . ?
C31 C32 C28 119.5(2) . . ?
C31 C32 H32 120.3 . . ?
C28 C32 H32 120.3 . . ?
Cl1S C1S Cl2S 112.92(15) . . ?
Cl1S C1S H1SA 109.0 . . ?
Cl2S C1S H1SA 109.0 . . ?
Cl1S C1S H1SB 109.0 . . ?
Cl2S C1S H1SB 109.0 . . ?
H1SA C1S H1SB 107.8 . . ?

loop_
_geom_bond_atom_site_label_1
_geom_bond_atom_site_label_2
_geom_bond_distance
_geom_bond_site_symmetry_2
_geom_bond_publ_flag
Te1 C17 2.112(2) . ?
Te1 C1 2.128(2) . ?
Te1 N3 2.2213(18) . ?
Te1 N1 2.2292(18) . ?
O1 C7 1.229(3) . ?
O1S H1SC 0.8699 . ?
O1S H1SD 0.8699 . ?
O2 C23 1.242(3) . ?
N1 C7 1.367(3) . ?
N1 C8 1.415(3) . ?
N2 C14 1.318(3) . ?
N2 C13 1.360(3) . ?
N3 C23 1.339(3) . ?
N3 C24 1.420(3) . ?
N4 C30 1.318(3) . ?
N4 C29 1.368(3) . ?
C1 C2 1.387(3) . ?
C1 C6 1.388(3) . ?
C2 C3 1.391(3) . ?
C2 H2 0.9500 . ?
C3 C4 1.381(4) . ?
C3 H3 0.9500 . ?
C4 C5 1.385(3) . ?
C4 H4 0.9500 . ?
C5 C6 1.394(3) . ?
C5 H5 0.9500 . ?
C6 C7 1.493(3) . ?
C8 C9 1.384(3) . ?
C8 C13 1.430(3) . ?
C9 C10 1.412(3) . ?
C9 H9 0.9500 . ?
C10 C11 1.367(3) . ?
C10 H10 0.9500 . ?
C11 C12 1.409(3) . ?
C11 H11 0.9500 . ?
C12 C16 1.414(3) . ?
C12 C13 1.423(3) . ?
C14 C15 1.406(3) . ?
C14 H14 0.9500 . ?
C15 C16 1.359(3) . ?
C15 H15 0.9500 . ?
C16 H16 0.9500 . ?
C17 C18 1.384(3) . ?
C17 C22 1.390(3) . ?
C18 C19 1.389(3) . ?
C18 H18 0.9500 . ?
C19 C20 1.385(3) . ?
C19 H19 0.9500 . ?
C20 C21 1.386(3) . ?
C20 H20 0.9500 . ?
C21 C22 1.393(3) . ?
C21 H21 0.9500 . ?
C22 C23 1.496(3) . ?
C24 C25 1.372(3) . ?
C24 C29 1.429(3) . ?
C25 C26 1.416(3) . ?
C25 H25 0.9500 . ?
C26 C27 1.363(4) . ?
C26 H26 0.9500 . ?
C27 C28 1.415(4) . ?
C27 H27 0.9500 . ?
C28 C32 1.418(3) . ?
C28 C29 1.422(3) . ?
C30 C31 1.407(4) . ?
C30 H30 0.9500 . ?
C31 C32 1.358(4) . ?
C31 H31 0.9500 . ?
C32 H32 0.9500 . ?
Cl1S C1S 1.746(3) . ?
Cl2S C1S 1.747(3) . ?
C1S H1SA 0.9900 . ?
C1S H1SB 0.9900 . ?

loop_
_geom_hbond_atom_site_label_D
_geom_hbond_atom_site_label_H
_geom_hbond_atom_site_label_A
_geom_hbond_distance_DH
_geom_hbond_distance_HA
_geom_hbond_distance_DA
_geom_hbond_angle_DHA
_geom_hbond_site_symmetry_A
_geom_hbond_publ_flag
C9 H9 O1 0.95 2.16 2.766(3) 120.5 . yes

loop_
_geom_torsion_atom_site_label_1
_geom_torsion_atom_site_label_2
_geom_torsion_atom_site_label_3
_geom_torsion_atom_site_label_4
_geom_torsion
_geom_torsion_site_symmetry_1
_geom_torsion_site_symmetry_2
_geom_torsion_site_symmetry_3
_geom_torsion_site_symmetry_4
_geom_torsion_publ_flag
C6 C1 C2 C3 0.7(3) . . . . ?
Te1 C1 C2 C3 -177.88(17) . . . . ?
C1 C2 C3 C4 -0.1(4) . . . . ?
C2 C3 C4 C5 -0.8(4) . . . . ?
C3 C4 C5 C6 1.2(4) . . . . ?
C2 C1 C6 C5 -0.3(3) . . . . ?
Te1 C1 C6 C5 178.39(17) . . . . ?
C2 C1 C6 C7 178.0(2) . . . . ?
Te1 C1 C6 C7 -3.3(3) . . . . ?
C4 C5 C6 C1 -0.6(4) . . . . ?
C4 C5 C6 C7 -178.9(2) . . . . ?
C8 N1 C7 O1 -5.2(4) . . . . ?
Te1 N1 C7 O1 170.79(19) . . . . ?
C8 N1 C7 C6 175.91(19) . . . . ?
Te1 N1 C7 C6 -8.1(2) . . . . ?
C1 C6 C7 O1 -171.1(2) . . . . ?
C5 C6 C7 O1 7.2(3) . . . . ?
C1 C6 C7 N1 7.8(3) . . . . ?
C5 C6 C7 N1 -173.9(2) . . . . ?
C7 N1 C8 C9 -14.5(3) . . . . ?
Te1 N1 C8 C9 169.89(17) . . . . ?
C7 N1 C8 C13 167.6(2) . . . . ?
Te1 N1 C8 C13 -8.0(3) . . . . ?
N1 C8 C9 C10 -178.2(2) . . . . ?
C13 C8 C9 C10 -0.3(3) . . . . ?
C8 C9 C10 C11 0.6(4) . . . . ?
C9 C10 C11 C12 0.0(4) . . . . ?
C10 C11 C12 C16 178.1(2) . . . . ?
C10 C11 C12 C13 -1.1(3) . . . . ?
C14 N2 C13 C12 -1.4(3) . . . . ?
C14 N2 C13 C8 178.7(2) . . . . ?
C11 C12 C13 N2 -178.6(2) . . . . ?
C16 C12 C13 N2 2.2(3) . . . . ?
C11 C12 C13 C8 1.4(3) . . . . ?
C16 C12 C13 C8 -177.8(2) . . . . ?
C9 C8 C13 N2 179.3(2) . . . . ?
N1 C8 C13 N2 -2.7(3) . . . . ?
C9 C8 C13 C12 -0.7(3) . . . . ?
N1 C8 C13 C12 177.4(2) . . . . ?
C13 N2 C14 C15 -0.4(4) . . . . ?
N2 C14 C15 C16 1.2(4) . . . . ?
C14 C15 C16 C12 -0.2(4) . . . . ?
C11 C12 C16 C15 179.4(2) . . . . ?
C13 C12 C16 C15 -1.4(3) . . . . ?
C22 C17 C18 C19 -1.5(3) . . . . ?
Te1 C17 C18 C19 174.47(17) . . . . ?
C17 C18 C19 C20 -1.2(4) . . . . ?
C18 C19 C20 C21 2.3(4) . . . . ?
C19 C20 C21 C22 -0.9(3) . . . . ?
C18 C17 C22 C21 2.9(3) . . . . ?
Te1 C17 C22 C21 -173.41(16) . . . . ?
C18 C17 C22 C23 -173.35(19) . . . . ?
Te1 C17 C22 C23 10.3(2) . . . . ?
C20 C21 C22 C17 -1.7(3) . . . . ?
C20 C21 C22 C23 174.4(2) . . . . ?
C24 N3 C23 O2 -7.9(3) . . . . ?
Te1 N3 C23 O2 -170.12(17) . . . . ?
C24 N3 C23 C22 169.17(18) . . . . ?
Te1 N3 C23 C22 6.9(2) . . . . ?
C17 C22 C23 O2 165.7(2) . . . . ?
C21 C22 C23 O2 -10.4(3) . . . . ?
C17 C22 C23 N3 -11.5(3) . . . . ?
C21 C22 C23 N3 172.4(2) . . . . ?
C23 N3 C24 C25 68.7(3) . . . . ?
Te1 N3 C24 C25 -129.84(19) . . . . ?
C23 N3 C24 C29 -111.4(2) . . . . ?
Te1 N3 C24 C29 50.0(2) . . . . ?
N3 C24 C25 C26 179.6(2) . . . . ?
C29 C24 C25 C26 -0.3(3) . . . . ?
C24 C25 C26 C27 -0.8(4) . . . . ?
C25 C26 C27 C28 0.7(4) . . . . ?
C26 C27 C28 C32 179.1(2) . . . . ?
C26 C27 C28 C29 0.5(3) . . . . ?
C30 N4 C29 C28 1.2(3) . . . . ?
C30 N4 C29 C24 -180.0(2) . . . . ?
C27 C28 C29 N4 177.2(2) . . . . ?
C32 C28 C29 N4 -1.5(3) . . . . ?
C27 C28 C29 C24 -1.5(3) . . . . ?
C32 C28 C29 C24 179.8(2) . . . . ?
C25 C24 C29 N4 -177.4(2) . . . . ?
N3 C24 C29 N4 2.7(3) . . . . ?
C25 C24 C29 C28 1.4(3) . . . . ?
N3 C24 C29 C28 -178.43(19) . . . . ?
C29 N4 C30 C31 -0.3(4) . . . . ?
N4 C30 C31 C32 -0.4(4) . . . . ?
C30 C31 C32 C28 0.1(4) . . . . ?
C27 C28 C32 C31 -177.9(2) . . . . ?
C29 C28 C32 C31 0.8(4) . . . . ?
